data_4068008
loop_
_publ_author_name
'Huesmann, Hannah'
'F\"orster, Christoph'
'Siebler, Daniel'
'Gasi, Teuta'
'Heinze, Katja'

_publ_section_title
;
 Amide-Linked Heterobi- and Heterotermetallocenes with Very Low HOMO--LUMO
 Gaps
;
_journal_issue 1
_journal_name_full Organometallics
_journal_page_first 413
_journal_paper_doi 10.1021/om201007g
_journal_volume 31
_journal_year 2012
_chemical_formula_moiety 'C21 H19 B2 Co F8 Fe N O'
_chemical_formula_sum 'C21 H19 B2 Co F8 Fe N O'
_chemical_formula_weight 589.77
_chemical_name_systematic
; 
 ? 
;
_space_group_IT_number 106
_symmetry_cell_setting tetragonal
_symmetry_space_group_name_Hall 'P 4c -2ab'
_symmetry_space_group_name_H-M 'P 42 b c'
_atom_sites_solution_hydrogens geom
_atom_sites_solution_primary direct
_atom_sites_solution_secondary difmap
_audit_creation_method SHELXL-97
_cell_angle_alpha 90.00
_cell_angle_beta 90.00
_cell_angle_gamma 90.00
_cell_formula_units_Z 4
_cell_length_a 15.140(2)
_cell_length_b 15.140(2)
_cell_length_c 9.6200(19)
_cell_measurement_reflns_used 14784
_cell_measurement_temperature 193(2)
_cell_measurement_theta_max 26.69
_cell_measurement_theta_min 3.42
_cell_volume 2205.1(6)
_computing_cell_refinement 'STOE X-AREA'
_computing_data_collection 'STOE X-AREA'
_computing_data_reduction 'STOE X-RED'
_computing_structure_refinement 'SHELXL-97 (Sheldrick, 1997)'
_computing_structure_solution 'SHELXS-97 (Sheldrick, 1990)'
_diffrn_ambient_temperature 193(2)
_diffrn_measured_fraction_theta_full 0.994
_diffrn_measured_fraction_theta_max 0.994
_diffrn_measurement_device_type 'STOE IPDS 2T'
_diffrn_measurement_method 'rotation method'
_diffrn_radiation_monochromator graphite
_diffrn_radiation_source 'fine-focus sealed tube'
_diffrn_radiation_type MoK\a
_diffrn_radiation_wavelength 0.71073
_diffrn_reflns_av_R_equivalents 0.0858
_diffrn_reflns_av_sigmaI/netI 0.0302
_diffrn_reflns_limit_h_max 20
_diffrn_reflns_limit_h_min -20
_diffrn_reflns_limit_k_max 20
_diffrn_reflns_limit_k_min -20
_diffrn_reflns_limit_l_max 13
_diffrn_reflns_limit_l_min -12
_diffrn_reflns_number 39478
_diffrn_reflns_theta_full 28.99
_diffrn_reflns_theta_max 28.99
_diffrn_reflns_theta_min 3.42
_exptl_absorpt_coefficient_mu 1.493
_exptl_absorpt_correction_T_max 0.9566
_exptl_absorpt_correction_T_min 0.6629
_exptl_absorpt_correction_type multi-scan
_exptl_absorpt_process_details MULABS
_exptl_crystal_colour black
_exptl_crystal_density_diffrn 1.777
_exptl_crystal_density_method 'not measured'
_exptl_crystal_description needle
_exptl_crystal_F_000 1180
_exptl_crystal_size_max 0.30
_exptl_crystal_size_mid 0.12
_exptl_crystal_size_min 0.03
_refine_diff_density_max 0.277
_refine_diff_density_min -0.245
_refine_diff_density_rms 0.057
_refine_ls_abs_structure_details 'Flack H D (1983), Acta Cryst. A39, 876-881'
_refine_ls_abs_structure_Flack 0.50(8)
_refine_ls_extinction_method none
_refine_ls_goodness_of_fit_ref 1.007
_refine_ls_hydrogen_treatment constr
_refine_ls_matrix_type full
_refine_ls_number_parameters 525
_refine_ls_number_reflns 2906
_refine_ls_number_restraints 1177
_refine_ls_restrained_S_all 0.844
_refine_ls_R_factor_all 0.0839
_refine_ls_R_factor_gt 0.0397
_refine_ls_shift/su_max 0.001
_refine_ls_shift/su_mean 0.000
_refine_ls_structure_factor_coef Fsqd
_refine_ls_weighting_details 'calc w=1/[\s^2^(Fo^2^)+(0.0758P)^2^+0.1603P] where P=(Fo^2^+2Fc^2^)/3'
_refine_ls_weighting_scheme calc
_refine_ls_wR_factor_gt 0.1021
_refine_ls_wR_factor_ref 0.1285
_reflns_number_gt 1639
_reflns_number_total 2906
_reflns_threshold_expression >2sigma(I)
_cod_data_source_file om201007g_si_002.cif
_cod_data_source_block hh1
_cod_original_sg_symbol_H-M P4(2)bc
_cod_database_code 4068008

loop_
_symmetry_equiv_pos_as_xyz
'x, y, z'
'-x, -y, z'
'-y, x, z+1/2'
'y, -x, z+1/2'
'x+1/2, -y+1/2, z'
'-x+1/2, y+1/2, z'
'-y+1/2, -x+1/2, z+1/2'
'y+1/2, x+1/2, z+1/2'

loop_
_atom_site_label
_atom_site_type_symbol
_atom_site_fract_x
_atom_site_fract_y
_atom_site_fract_z
_atom_site_U_iso_or_equiv
_atom_site_adp_type
_atom_site_occupancy
_atom_site_symmetry_multiplicity
_atom_site_calc_flag
_atom_site_refinement_flags
_atom_site_disorder_assembly
_atom_site_disorder_group
Co1 Co 0.26760(17) 0.51300(18) 0.0245(6) 0.0546(9) Uani 0.25 1 d PD A -1
C1 C 0.3951(2) 0.5689(3) 0.0412(7) 0.0507(14) Uani 0.25 1 d PDU A -1
C2 C 0.3351(4) 0.5965(5) 0.1573(6) 0.0538(18) Uani 0.25 1 d PDU A -1
H2 H 0.3421 0.5859 0.2540 0.065 Uiso 0.25 1 calc PR A -1
C3 C 0.2662(4) 0.6414(4) 0.0903(8) 0.057(2) Uani 0.25 1 d PDU A -1
H3 H 0.2193 0.6700 0.1380 0.068 Uiso 0.25 1 calc PR A -1
C4 C 0.2741(4) 0.6394(4) -0.0549(8) 0.054(2) Uani 0.25 1 d PDU A -1
H4 H 0.2344 0.6627 -0.1220 0.065 Uiso 0.25 1 calc PR A -1
C5 C 0.3595(4) 0.5920(5) -0.0798(6) 0.0517(18) Uani 0.25 1 d PDU A -1
H5 H 0.3845 0.5804 -0.1685 0.062 Uiso 0.25 1 calc PR A -1
C6 C 0.2688(4) 0.3764(3) 0.0213(9) 0.050(2) Uani 0.25 1 d PDU A -1
H6 H 0.3195 0.3398 0.0289 0.060 Uiso 0.25 1 calc PR A -1
C7 C 0.2152(5) 0.4099(5) 0.1411(6) 0.050(2) Uani 0.25 1 d PDU A -1
H7 H 0.2247 0.4000 0.2374 0.060 Uiso 0.25 1 calc PR A -1
C8 C 0.1477(4) 0.4592(6) 0.0783(8) 0.050(2) Uani 0.25 1 d PDU A -1
H8 H 0.1016 0.4874 0.1285 0.060 Uiso 0.25 1 calc PR A -1
C9 C 0.1558(4) 0.4624(5) -0.0668(8) 0.047(2) Uani 0.25 1 d PDU A -1
H9 H 0.1196 0.4934 -0.1311 0.057 Uiso 0.25 1 calc PR A -1
C10 C 0.2345(5) 0.4057(5) -0.0973(7) 0.049(2) Uani 0.25 1 d PDU A -1
H10 H 0.2566 0.3928 -0.1874 0.059 Uiso 0.25 1 calc PR A -1
Fe1 Fe 0.7387(2) 0.4856(2) 0.0443(7) 0.0542(9) Uani 0.25 1 d PDU A -1
C1A C 0.6083(3) 0.4427(4) 0.0042(8) 0.0554(13) Uani 0.25 1 d PDU A -1
C2A C 0.6464(5) 0.4024(5) 0.1334(7) 0.0536(14) Uani 0.25 1 d PDU A -1
H2A H 0.6257 0.4080 0.2261 0.064 Uiso 0.25 1 calc PR A -1
C3A C 0.7196(5) 0.3545(4) 0.0856(9) 0.0545(15) Uani 0.25 1 d PDU A -1
H3A H 0.7554 0.3185 0.1437 0.065 Uiso 0.25 1 calc PR A -1
C4A C 0.7343(4) 0.3657(4) -0.0572(9) 0.0553(15) Uani 0.25 1 d PDU A -1
H4A H 0.7811 0.3423 -0.1118 0.066 Uiso 0.25 1 calc PR A -1
C5A C 0.6593(5) 0.4229(5) -0.1039(6) 0.0557(14) Uani 0.25 1 d PDU A -1
H5A H 0.6497 0.4422 -0.1967 0.067 Uiso 0.25 1 calc PR A -1
C6A C 0.7491(5) 0.6212(3) 0.0649(10) 0.0657(19) Uani 0.25 1 d PDU A -1
H6A H 0.7019 0.6624 0.0603 0.079 Uiso 0.25 1 calc PR A -1
C7A C 0.7800(6) 0.5755(6) 0.1942(7) 0.064(2) Uani 0.25 1 d PDU A -1
H7A H 0.7569 0.5807 0.2856 0.076 Uiso 0.25 1 calc PR A -1
C8A C 0.8508(5) 0.5232(6) 0.1493(9) 0.066(2) Uani 0.25 1 d PDU A -1
H8A H 0.8855 0.4876 0.2096 0.079 Uiso 0.25 1 calc PR A -1
C9A C 0.8649(4) 0.5291(6) 0.0055(10) 0.068(2) Uani 0.25 1 d PDU A -1
H9A H 0.9072 0.4983 -0.0490 0.081 Uiso 0.25 1 calc PR A -1
C10A C 0.7980(6) 0.5953(5) -0.0424(8) 0.067(2) Uani 0.25 1 d PDU A -1
H10A H 0.7914 0.6157 -0.1353 0.081 Uiso 0.25 1 calc PR A -1
O1 O 0.4839(7) 0.4974(13) 0.2206(7) 0.065(3) Uani 0.25 1 d PDU A -1
C11 C 0.4661(5) 0.5086(8) 0.0752(8) 0.0566(18) Uani 0.25 1 d PDU A -1
N1 N 0.5216(4) 0.4808(7) -0.0166(8) 0.0552(16) Uani 0.25 1 d PDU A -1
H1 H 0.5045 0.4857 -0.1037 0.066 Uiso 0.25 1 calc PR A -1
Co1A Co 0.26760(17) 0.51300(18) 0.0245(6) 0.0546(9) Uani 0.25 1 d PDU B -3
C1B C 0.3945(3) 0.5684(5) -0.0039(9) 0.0572(13) Uani 0.25 1 d PDU B -3
C2B C 0.3614(5) 0.5783(6) 0.1421(7) 0.0559(14) Uani 0.25 1 d PDU B -3
H2B H 0.3865 0.5552 0.2249 0.067 Uiso 0.25 1 calc PR B -3
C3B C 0.2848(6) 0.6295(5) 0.1283(10) 0.0574(16) Uani 0.25 1 d PDU B -3
H3B H 0.2508 0.6500 0.2049 0.069 Uiso 0.25 1 calc PR B -3
C4B C 0.2638(5) 0.6473(4) -0.0109(11) 0.0585(17) Uani 0.25 1 d PDU B -3
H4B H 0.2139 0.6782 -0.0461 0.070 Uiso 0.25 1 calc PR B -3
C5B C 0.3380(6) 0.6064(6) -0.0912(8) 0.0573(14) Uani 0.25 1 d PDU B -3
H5B H 0.3439 0.6075 -0.1895 0.069 Uiso 0.25 1 calc PR B -3
C6B C 0.2621(5) 0.3800(3) -0.0239(11) 0.0480(17) Uani 0.25 1 d PDU B -3
H6B H 0.3102 0.3444 -0.0537 0.058 Uiso 0.25 1 calc PR B -3
C7B C 0.2361(6) 0.3954(6) 0.1244(9) 0.0485(18) Uani 0.25 1 d PDU B -3
H7B H 0.2636 0.3730 0.2058 0.058 Uiso 0.25 1 calc PR B -3
C8B C 0.1619(5) 0.4504(6) 0.1153(9) 0.0510(17) Uani 0.25 1 d PDU B -3
H8B H 0.1291 0.4700 0.1936 0.061 Uiso 0.25 1 calc PR B -3
C9B C 0.1412(4) 0.4732(6) -0.0222(10) 0.0519(17) Uani 0.25 1 d PDU B -3
H9B H 0.0956 0.5113 -0.0539 0.062 Uiso 0.25 1 calc PR B -3
C10B C 0.2076(7) 0.4238(7) -0.1075(8) 0.0487(17) Uani 0.25 1 d PDU B -3
H10B H 0.2104 0.4238 -0.2061 0.058 Uiso 0.25 1 calc PR B -3
Fe1A Fe 0.7387(2) 0.4856(2) 0.0443(7) 0.0542(9) Uani 0.25 1 d PDU B -3
C1C C 0.6060(3) 0.4436(5) 0.0601(10) 0.0561(13) Uani 0.25 1 d PDU B -3
C2C C 0.6632(5) 0.4067(7) 0.1733(10) 0.0549(14) Uani 0.25 1 d PDU B -3
H2C H 0.6579 0.4155 0.2707 0.066 Uiso 0.25 1 calc PR B -3
C3C C 0.7263(5) 0.3563(5) 0.1022(16) 0.0559(15) Uani 0.25 1 d PDU B -3
H3C H 0.7700 0.3215 0.1472 0.067 Uiso 0.25 1 calc PR B -3
C4C C 0.7179(6) 0.3628(5) -0.0426(15) 0.0560(15) Uani 0.25 1 d PDU B -3
H4C H 0.7544 0.3370 -0.1119 0.067 Uiso 0.25 1 calc PR B -3
C5C C 0.6381(6) 0.4198(8) -0.0629(10) 0.0561(14) Uani 0.25 1 d PDU B -3
H5C H 0.6141 0.4364 -0.1504 0.067 Uiso 0.25 1 calc PR B -3
C6C C 0.7526(6) 0.6215(3) 0.0494(16) 0.066(2) Uani 0.25 1 d PDU B -3
H6C H 0.7062 0.6632 0.0603 0.079 Uiso 0.25 1 calc PR B -3
C7C C 0.8028(8) 0.5792(8) 0.1659(12) 0.065(2) Uani 0.25 1 d PDU B -3
H7C H 0.7950 0.5877 0.2630 0.077 Uiso 0.25 1 calc PR B -3
C8C C 0.8641(5) 0.5245(7) 0.0988(12) 0.066(2) Uani 0.25 1 d PDU B -3
H8C H 0.9071 0.4902 0.1463 0.079 Uiso 0.25 1 calc PR B -3
C9C C 0.8549(5) 0.5259(7) -0.0462(11) 0.066(2) Uani 0.25 1 d PDU B -3
H9C H 0.8871 0.4927 -0.1131 0.079 Uiso 0.25 1 calc PR B -3
C10C C 0.7827(6) 0.5916(7) -0.0715(12) 0.066(2) Uani 0.25 1 d PDU B -3
H10C H 0.7617 0.6092 -0.1604 0.079 Uiso 0.25 1 calc PR B -3
O1A O 0.4875(7) 0.4892(12) -0.1696(8) 0.059(3) Uani 0.25 1 d PDU B -3
C11A C 0.4659(5) 0.5066(9) -0.0269(10) 0.0535(16) Uani 0.25 1 d PDU B -3
N1A N 0.5188(4) 0.4825(8) 0.0710(11) 0.0577(16) Uani 0.25 1 d PDU B -3
H1A H 0.4993 0.4908 0.1562 0.069 Uiso 0.25 1 calc PR B -3
B1 B 0.4681(12) 0.2316(10) 0.020(4) 0.073(5) Uani 0.64(2) 1 d P C 4
F1 F 0.5572(7) 0.2229(8) 0.041(3) 0.130(5) Uani 0.64(2) 1 d P C 4
F2 F 0.4304(11) 0.1964(16) 0.1493(13) 0.159(10) Uani 0.64(2) 1 d P C 4
F3 F 0.4481(6) 0.3072(8) 0.008(4) 0.232(14) Uani 0.64(2) 1 d P C 4
F4 F 0.4445(11) 0.1625(12) -0.0707(17) 0.157(8) Uani 0.64(2) 1 d P C 4
B1A B 0.4703(17) 0.2062(12) 0.037(5) 0.052(6) Uani 0.36(2) 1 d P C 5
F1A F 0.5531(16) 0.2392(18) 0.022(6) 0.27(2) Uani 0.36(2) 1 d P C 5
F2A F 0.4706(13) 0.1517(14) 0.108(3) 0.142(8) Uani 0.36(2) 1 d P C 5
F4A F 0.440(2) 0.2837(18) 0.111(2) 0.182(13) Uani 0.36(2) 1 d P C 5
F3A F 0.4124(15) 0.226(2) -0.072(2) 0.113(8) Uani 0.36(2) 1 d P C 5

loop_
_atom_site_aniso_label
_atom_site_aniso_U_11
_atom_site_aniso_U_22
_atom_site_aniso_U_33
_atom_site_aniso_U_23
_atom_site_aniso_U_13
_atom_site_aniso_U_12
Co1 0.0417(8) 0.0491(12) 0.073(2) 0.0007(11) -0.0020(12) -0.0045(7)
C1 0.040(2) 0.041(3) 0.071(3) -0.004(4) 0.001(3) -0.0173(17)
C2 0.050(4) 0.044(4) 0.068(3) -0.010(4) -0.003(3) -0.011(3)
C3 0.058(4) 0.047(4) 0.065(4) -0.006(4) 0.003(4) -0.001(3)
C4 0.057(4) 0.041(4) 0.066(4) 0.000(4) 0.009(4) 0.001(3)
C5 0.044(4) 0.041(4) 0.070(3) 0.002(4) 0.007(3) -0.009(3)
C6 0.041(3) 0.047(4) 0.060(5) 0.005(4) -0.005(4) 0.002(3)
C7 0.042(4) 0.057(5) 0.052(4) 0.007(4) -0.006(3) -0.002(4)
C8 0.037(3) 0.059(4) 0.054(4) 0.003(4) -0.003(3) 0.001(3)
C9 0.036(4) 0.053(4) 0.053(4) -0.001(4) -0.011(3) -0.001(3)
C10 0.045(4) 0.050(4) 0.054(4) -0.001(4) -0.004(3) 0.001(3)
Fe1 0.0513(11) 0.0485(13) 0.063(2) 0.0046(11) -0.0079(13) 0.0002(8)
C1A 0.0531(13) 0.047(3) 0.066(3) -0.006(3) -0.0029(19) -0.0035(12)
C2A 0.056(2) 0.041(3) 0.064(3) -0.007(3) 0.000(2) -0.0012(18)
C3A 0.057(3) 0.0463(15) 0.060(4) -0.0030(19) 0.004(3) 0.0005(17)
C4A 0.054(3) 0.052(2) 0.060(3) 0.002(2) 0.001(3) -0.001(2)
C5A 0.051(2) 0.051(3) 0.065(3) -0.002(2) -0.002(2) -0.004(2)
C6A 0.067(4) 0.0497(14) 0.080(5) 0.006(2) -0.016(3) -0.0116(19)
C7A 0.065(4) 0.050(3) 0.076(4) 0.003(2) -0.015(3) -0.011(3)
C8A 0.059(2) 0.062(3) 0.077(4) 0.006(3) -0.014(3) -0.010(2)
C9A 0.0570(18) 0.068(3) 0.078(5) 0.009(4) -0.010(2) -0.013(2)
C10A 0.065(4) 0.059(2) 0.078(5) 0.010(3) -0.014(3) -0.016(2)
O1 0.046(8) 0.078(8) 0.070(3) 0.022(6) 0.014(4) -0.013(6)
C11 0.047(3) 0.053(4) 0.070(3) -0.001(4) 0.001(3) -0.009(3)
N1 0.0494(16) 0.048(4) 0.069(3) -0.006(4) -0.003(3) -0.008(2)
Co1A 0.0417(8) 0.0491(12) 0.073(2) 0.0007(11) -0.0020(12) -0.0045(7)
C1B 0.0447(13) 0.054(3) 0.073(3) -0.004(3) 0.004(2) -0.0072(11)
C2B 0.043(2) 0.053(3) 0.072(3) -0.007(3) 0.001(2) -0.004(2)
C3B 0.052(3) 0.051(2) 0.069(4) -0.003(2) 0.001(3) 0.001(2)
C4B 0.059(3) 0.0487(14) 0.068(4) -0.001(2) 0.004(3) 0.0025(19)
C5B 0.052(2) 0.048(3) 0.072(3) -0.002(2) 0.005(3) -0.0040(19)
C6B 0.041(3) 0.0480(15) 0.055(4) 0.005(2) -0.008(3) -0.001(2)
C7B 0.036(4) 0.054(2) 0.056(4) 0.003(2) -0.009(3) -0.002(2)
C8B 0.035(2) 0.061(4) 0.057(4) 0.006(3) -0.007(2) 0.000(2)
C9B 0.0379(16) 0.060(4) 0.058(4) 0.008(3) -0.005(2) 0.002(2)
C10B 0.041(3) 0.048(3) 0.057(3) 0.008(2) -0.006(3) -0.001(3)
Fe1A 0.0513(11) 0.0485(13) 0.063(2) 0.0046(11) -0.0079(13) 0.0002(8)
C1C 0.0545(12) 0.046(3) 0.067(3) -0.003(3) -0.003(2) -0.0041(12)
C2C 0.059(2) 0.041(3) 0.065(3) -0.003(2) -0.001(2) -0.002(2)
C3C 0.060(3) 0.0465(16) 0.061(4) 0.000(2) 0.000(3) 0.0001(18)
C4C 0.056(3) 0.051(2) 0.062(3) 0.002(2) -0.001(3) -0.002(2)
C5C 0.052(2) 0.050(3) 0.066(3) 0.000(3) -0.003(2) -0.005(2)
C6C 0.067(4) 0.0502(14) 0.080(5) 0.009(2) -0.014(3) -0.0113(18)
C7C 0.065(4) 0.054(3) 0.075(4) 0.007(3) -0.013(3) -0.013(3)
C8C 0.0573(19) 0.065(3) 0.075(5) 0.009(4) -0.013(3) -0.010(2)
C9C 0.055(2) 0.068(3) 0.074(5) 0.011(4) -0.010(3) -0.012(2)
C10C 0.063(4) 0.058(3) 0.076(4) 0.012(3) -0.014(3) -0.014(3)
O1A 0.046(8) 0.067(9) 0.064(2) 0.019(5) 0.021(4) -0.005(6)
C11A 0.0434(13) 0.051(4) 0.066(3) -0.005(4) 0.003(3) -0.009(2)
N1A 0.0523(14) 0.050(4) 0.070(3) 0.002(4) 0.001(3) -0.006(2)
B1 0.074(5) 0.028(6) 0.117(14) 0.034(11) 0.027(10) 0.000(6)
F1 0.062(4) 0.073(4) 0.256(13) -0.028(11) -0.006(13) 0.010(4)
F2 0.134(13) 0.29(3) 0.052(5) -0.008(8) 0.009(6) -0.080(15)
F3 0.096(5) 0.099(6) 0.50(4) 0.102(17) 0.035(17) 0.023(4)
F4 0.137(12) 0.172(14) 0.163(11) -0.075(9) 0.032(8) -0.097(11)
B1A 0.058(7) 0.017(10) 0.082(13) 0.024(18) 0.023(13) -0.001(8)
F1A 0.086(13) 0.123(15) 0.60(6) 0.12(3) 0.05(3) -0.051(11)
F2A 0.121(11) 0.121(13) 0.183(18) 0.062(10) 0.048(10) 0.050(10)
F4A 0.28(3) 0.18(2) 0.088(10) 0.014(13) 0.045(13) 0.15(2)
F3A 0.085(9) 0.162(19) 0.092(10) -0.057(10) -0.007(7) -0.015(10)

loop_
_atom_type_symbol
_atom_type_description
_atom_type_scat_dispersion_real
_atom_type_scat_dispersion_imag
_atom_type_scat_source
C C 0.0033 0.0016 'International Tables Vol C Tables 4.2.6.8 and 6.1.1.4'
H H 0.0000 0.0000 'International Tables Vol C Tables 4.2.6.8 and 6.1.1.4'
B B 0.0013 0.0007 'International Tables Vol C Tables 4.2.6.8 and 6.1.1.4'
N N 0.0061 0.0033 'International Tables Vol C Tables 4.2.6.8 and 6.1.1.4'
O O 0.0106 0.0060 'International Tables Vol C Tables 4.2.6.8 and 6.1.1.4'
F F 0.0171 0.0103 'International Tables Vol C Tables 4.2.6.8 and 6.1.1.4'
Fe Fe 0.3463 0.8444 'International Tables Vol C Tables 4.2.6.8 and 6.1.1.4'
Co Co 0.3494 0.9721 'International Tables Vol C Tables 4.2.6.8 and 6.1.1.4'

loop_
_geom_angle_atom_site_label_1
_geom_angle_atom_site_label_2
_geom_angle_atom_site_label_3
_geom_angle
C3 Co1 C8 106.8(3)
C3 Co1 C9 118.56(19)
C8 Co1 C9 39.88(9)
C3 Co1 C4 39.93(8)
C8 Co1 C4 120.2(2)
C9 Co1 C4 103.1(3)
C3 Co1 C10 157.1(3)
C8 Co1 C10 67.5(2)
C9 Co1 C10 42.66(12)
C4 Co1 C10 122.1(3)
C3 Co1 C2 39.86(11)
C8 Co1 C2 121.5(3)
C9 Co1 C2 154.0(3)
C4 Co1 C2 68.8(2)
C10 Co1 C2 162.1(2)
C3 Co1 C6 162.8(4)
C8 Co1 C6 67.38(18)
C9 Co1 C6 68.19(15)
C4 Co1 C6 157.2(4)
C10 Co1 C6 37.52(15)
C2 Co1 C6 128.0(3)
C3 Co1 C7 122.9(3)
C8 Co1 C7 39.63(12)
C9 Co1 C7 68.7(2)
C4 Co1 C7 156.1(3)
C10 Co1 C7 67.85(12)
C2 Co1 C7 108.3(3)
C6 Co1 C7 42.35(9)
C3 Co1 C5 67.14(19)
C8 Co1 C5 159.2(3)
C9 Co1 C5 123.8(3)
C4 Co1 C5 42.27(11)
C10 Co1 C5 109.8(3)
C2 Co1 C5 67.54(12)
C6 Co1 C5 124.0(3)
C7 Co1 C5 160.4(2)
C3 Co1 C1 66.74(16)
C8 Co1 C1 161.1(3)
C9 Co1 C1 159.0(3)
C4 Co1 C1 67.24(14)
C10 Co1 C1 125.4(2)
C2 Co1 C1 42.01(7)
C6 Co1 C1 113.18(14)
C7 Co1 C1 127.5(3)
C5 Co1 C1 36.85(14)
C5 C1 C11 131.6(3)
C5 C1 C2 109.51(16)
C11 C1 C2 117.2(4)
C5 C1 Co1 70.7(3)
C11 C1 Co1 116.3(6)
C2 C1 Co1 67.3(3)
C3 C2 C1 104.1(3)
C3 C2 Co1 69.2(3)
C1 C2 Co1 70.6(2)
C3 C2 H2 128.0
C1 C2 H2 128.0
Co1 C2 H2 123.9
C2 C3 C4 112.6(4)
C2 C3 Co1 71.0(3)
C4 C3 Co1 70.7(4)
C2 C3 H3 123.7
C4 C3 H3 123.7
Co1 C3 H3 126.2
C3 C4 C5 104.1(3)
C3 C4 Co1 69.3(4)
C5 C4 Co1 69.9(3)
C3 C4 H4 128.0
C5 C4 H4 128.0
Co1 C4 H4 124.5
C1 C5 C4 109.59(17)
C1 C5 Co1 72.5(3)
C4 C5 Co1 67.8(3)
C1 C5 H5 125.2
C4 C5 H5 125.2
Co1 C5 H5 126.1
C10 C6 C7 109.58(17)
C10 C6 Co1 71.0(4)
C7 C6 Co1 69.2(3)
C10 C6 H6 125.2
C7 C6 H6 125.2
Co1 C6 H6 126.1
C8 C7 C6 104.1(3)
C8 C7 Co1 69.3(4)
C6 C7 Co1 68.4(3)
C8 C7 H7 128.0
C6 C7 H7 128.0
Co1 C7 H7 125.9
C7 C8 C9 112.6(4)
C7 C8 Co1 71.1(4)
C9 C8 Co1 70.1(5)
C7 C8 H8 123.7
C9 C8 H8 123.7
Co1 C8 H8 126.8
C8 C9 C10 104.1(3)
C8 C9 Co1 70.1(5)
C10 C9 Co1 69.0(3)
C8 C9 H9 128.0
C10 C9 H9 128.0
Co1 C9 H9 124.7
C6 C10 C9 109.55(17)
C6 C10 Co1 71.4(3)
C9 C10 Co1 68.4(3)
C6 C10 H10 125.2
C9 C10 H10 125.2
Co1 C10 H10 126.5
C3A Fe1 C8A 106.8(3)
C3A Fe1 C9A 118.56(19)
C8A Fe1 C9A 39.89(9)
C3A Fe1 C4A 39.93(9)
C8A Fe1 C4A 120.2(2)
C9A Fe1 C4A 103.1(3)
C3A Fe1 C10A 157.1(3)
C8A Fe1 C10A 67.5(2)
C9A Fe1 C10A 42.65(12)
C4A Fe1 C10A 122.1(3)
C3A Fe1 C2A 39.86(11)
C8A Fe1 C2A 121.5(3)
C9A Fe1 C2A 154.0(3)
C4A Fe1 C2A 68.8(2)
C10A Fe1 C2A 162.1(2)
C3A Fe1 C6A 162.8(4)
C8A Fe1 C6A 67.38(18)
C9A Fe1 C6A 68.18(15)
C4A Fe1 C6A 157.2(4)
C10A Fe1 C6A 37.52(16)
C2A Fe1 C6A 128.0(3)
C3A Fe1 C7A 122.9(3)
C8A Fe1 C7A 39.62(13)
C9A Fe1 C7A 68.7(2)
C4A Fe1 C7A 156.1(3)
C10A Fe1 C7A 67.85(12)
C2A Fe1 C7A 108.3(3)
C6A Fe1 C7A 42.35(9)
C3A Fe1 C5A 67.14(19)
C8A Fe1 C5A 159.2(3)
C9A Fe1 C5A 123.8(3)
C4A Fe1 C5A 42.26(11)
C10A Fe1 C5A 109.8(3)
C2A Fe1 C5A 67.55(12)
C6A Fe1 C5A 124.0(3)
C7A Fe1 C5A 160.4(2)
C3A Fe1 C1A 66.74(16)
C8A Fe1 C1A 161.1(3)
C9A Fe1 C1A 159.0(3)
C4A Fe1 C1A 67.23(14)
C10A Fe1 C1A 125.4(2)
C2A Fe1 C1A 42.02(7)
C6A Fe1 C1A 113.18(14)
C7A Fe1 C1A 127.5(3)
C5A Fe1 C1A 36.85(14)
C5A C1A N1 120.6(3)
C5A C1A C2A 109.50(17)
N1 C1A C2A 128.7(4)
C5A C1A Fe1 70.7(3)
N1 C1A Fe1 138.5(5)
C2A C1A Fe1 67.3(3)
C3A C2A C1A 104.1(3)
C3A C2A Fe1 69.2(3)
C1A C2A Fe1 70.6(2)
C3A C2A H2A 128.0
C1A C2A H2A 128.0
Fe1 C2A H2A 123.9
C2A C3A C4A 112.6(4)
C2A C3A Fe1 71.0(3)
C4A C3A Fe1 70.7(4)
C2A C3A H3A 123.7
C4A C3A H3A 123.7
Fe1 C3A H3A 126.2
C3A C4A C5A 104.1(3)
C3A C4A Fe1 69.3(4)
C5A C4A Fe1 69.9(3)
C3A C4A H4A 128.0
C5A C4A H4A 128.0
Fe1 C4A H4A 124.5
C1A C5A C4A 109.61(18)
C1A C5A Fe1 72.5(3)
C4A C5A Fe1 67.8(3)
C1A C5A H5A 125.2
C4A C5A H5A 125.2
Fe1 C5A H5A 126.1
C10A C6A C7A 109.58(17)
C10A C6A Fe1 71.0(4)
C7A C6A Fe1 69.2(3)
C10A C6A H6A 125.2
C7A C6A H6A 125.2
Fe1 C6A H6A 126.1
C8A C7A C6A 104.1(3)
C8A C7A Fe1 69.3(4)
C6A C7A Fe1 68.4(3)
C8A C7A H7A 128.0
C6A C7A H7A 128.0
Fe1 C7A H7A 125.9
C7A C8A C9A 112.6(4)
C7A C8A Fe1 71.1(4)
C9A C8A Fe1 70.1(5)
C7A C8A H8A 123.7
C9A C8A H8A 123.7
Fe1 C8A H8A 126.8
C8A C9A C10A 104.1(3)
C8A C9A Fe1 70.0(5)
C10A C9A Fe1 69.0(3)
C8A C9A H9A 128.0
C10A C9A H9A 128.0
Fe1 C9A H9A 124.7
C6A C10A C9A 109.55(18)
C6A C10A Fe1 71.4(3)
C9A C10A Fe1 68.4(3)
C6A C10A H10A 125.2
C9A C10A H10A 125.2
Fe1 C10A H10A 126.5
N1 C11 O1 120.4(6)
N1 C11 C1 122.4(4)
O1 C11 C1 115.8(6)
C11 N1 C1A 128.8(4)
C11 N1 H1 115.6
C1A N1 H1 115.6
C5B C1B C11A 131.6(3)
C5B C1B C2B 109.51(17)
C11A C1B C2B 117.2(4)
C3B C2B C1B 104.1(3)
C3B C2B H2B 128.0
C1B C2B H2B 128.0
C2B C3B C4B 112.6(4)
C2B C3B H3B 123.7
C4B C3B H3B 123.7
C3B C4B C5B 104.1(3)
C3B C4B H4B 128.0
C5B C4B H4B 128.0
C1B C5B C4B 109.59(18)
C1B C5B H5B 125.2
C4B C5B H5B 125.2
C10B C6B C7B 109.58(17)
C10B C6B H6B 125.2
C7B C6B H6B 125.2
C8B C7B C6B 104.1(3)
C8B C7B H7B 128.0
C6B C7B H7B 128.0
C7B C8B C9B 112.6(4)
C7B C8B H8B 123.7
C9B C8B H8B 123.7
C8B C9B C10B 104.1(3)
C8B C9B H9B 127.9
C10B C9B H9B 127.9
C6B C10B C9B 109.55(18)
C6B C10B H10B 125.2
C9B C10B H10B 125.2
C5C C1C N1A 120.6(3)
C5C C1C C2C 109.49(17)
N1A C1C C2C 128.7(4)
C3C C2C C1C 104.1(3)
C3C C2C H2C 128.0
C1C C2C H2C 128.0
C2C C3C C4C 112.6(4)
C2C C3C H3C 123.7
C4C C3C H3C 123.7
C3C C4C C5C 104.1(3)
C3C C4C H4C 128.0
C5C C4C H4C 128.0
C1C C5C C4C 109.62(18)
C1C C5C H5C 125.2
C4C C5C H5C 125.2
C10C C6C C7C 109.58(18)
C10C C6C H6C 125.2
C7C C6C H6C 125.2
C8C C7C C6C 104.1(3)
C8C C7C H7C 127.9
C6C C7C H7C 127.9
C7C C8C C9C 112.6(4)
C7C C8C H8C 123.7
C9C C8C H8C 123.7
C8C C9C C10C 104.1(3)
C8C C9C H9C 128.0
C10C C9C H9C 128.0
C6C C10C C9C 109.55(18)
C6C C10C H10C 125.2
C9C C10C H10C 125.2
N1A C11A O1A 120.4(6)
N1A C11A C1B 122.4(4)
O1A C11A C1B 115.8(6)
C11A N1A C1C 128.9(4)
C11A N1A H1A 115.6
C1C N1A H1A 115.6
F3 B1 F1 111.0(16)
F3 B1 F4 126(3)
F1 B1 F4 105.6(17)
F3 B1 F2 110(2)
F1 B1 F2 103(2)
F4 B1 F2 99.0(13)
F2A B1A F1A 110(3)
F2A B1A F3A 130(3)
F1A B1A F3A 115(4)
F2A B1A F4A 108(4)
F1A B1A F4A 93(3)
F3A B1A F4A 90(2)

loop_
_geom_bond_atom_site_label_1
_geom_bond_atom_site_label_2
_geom_bond_distance
Co1 C3 2.044(5)
Co1 C8 2.055(7)
Co1 C9 2.055(6)
Co1 C4 2.062(5)
Co1 C10 2.064(7)
Co1 C2 2.067(6)
Co1 C6 2.069(3)
Co1 C7 2.079(7)
Co1 C5 2.092(7)
Co1 C1 2.114(3)
C1 C5 1.329(5)
C1 C11 1.448(4)
C1 C2 1.4992(7)
C2 C3 1.402(3)
C2 H2 0.9500
C3 C4 1.402(3)
C3 H3 0.9500
C4 C5 1.4982(12)
C4 H4 0.9500
C5 H5 0.9500
C6 C10 1.329(5)
C6 C7 1.4984(11)
C6 H6 0.9500
C7 C8 1.402(3)
C7 H7 0.9500
C8 C9 1.402(3)
C8 H8 0.9500
C9 C10 1.4983(11)
C9 H9 0.9500
C10 H10 0.9500
Fe1 C3A 2.044(5)
Fe1 C8A 2.055(7)
Fe1 C9A 2.056(6)
Fe1 C4A 2.063(5)
Fe1 C10A 2.064(7)
Fe1 C2A 2.067(6)
Fe1 C6A 2.069(3)
Fe1 C7A 2.079(7)
Fe1 C5A 2.092(7)
Fe1 C1A 2.114(3)
C1A C5A 1.329(5)
C1A N1 1.448(4)
C1A C2A 1.4996(8)
C2A C3A 1.402(3)
C2A H2A 0.9500
C3A C4A 1.402(3)
C3A H3A 0.9500
C4A C5A 1.4979(14)
C4A H4A 0.9500
C5A H5A 0.9500
C6A C10A 1.329(5)
C6A C7A 1.4983(14)
C6A H6A 0.9500
C7A C8A 1.401(3)
C7A H7A 0.9500
C8A C9A 1.402(3)
C8A H8A 0.9500
C9A C10A 1.4982(14)
C9A H9A 0.9500
C10A H10A 0.9500
O1 C11 1.435(9)
C11 N1 1.290(6)
N1 H1 0.8800
C1B C5B 1.329(5)
C1B C11A 1.448(4)
C1B C2B 1.4991(11)
C2B C3B 1.402(3)
C2B H2B 0.9500
C3B C4B 1.402(3)
C3B H3B 0.9500
C4B C5B 1.4981(14)
C4B H4B 0.9500
C5B H5B 0.9500
C6B C10B 1.329(5)
C6B C7B 1.4984(14)
C6B H6B 0.9500
C7B C8B 1.402(3)
C7B H7B 0.9500
C8B C9B 1.402(3)
C8B H8B 0.9500
C9B C10B 1.4981(14)
C9B H9B 0.9500
C10B H10B 0.9500
C1C C5C 1.329(5)
C1C N1A 1.448(4)
C1C C2C 1.4997(10)
C2C C3C 1.401(3)
C2C H2C 0.9500
C3C C4C 1.402(3)
C3C H3C 0.9500
C4C C5C 1.4978(16)
C4C H4C 0.9500
C5C H5C 0.9500
C6C C10C 1.329(5)
C6C C7C 1.4983(16)
C6C H6C 0.9500
C7C C8C 1.401(3)
C7C H7C 0.9500
C8C C9C 1.402(3)
C8C H8C 0.9500
C9C C10C 1.4981(16)
C9C H9C 0.9500
C10C H10C 0.9500
O1A C11A 1.435(9)
C11A N1A 1.290(6)
N1A H1A 0.8800
B1 F3 1.190(16)
B1 F1 1.37(2)
B1 F4 1.41(3)
B1 F2 1.46(3)
B1A F2A 1.07(4)
B1A F1A 1.36(3)
B1A F3A 1.40(5)
B1A F4A 1.45(4)

loop_
_geom_hbond_atom_site_label_D
_geom_hbond_atom_site_label_H
_geom_hbond_atom_site_label_A
_geom_hbond_distance_DH
_geom_hbond_distance_HA
_geom_hbond_distance_DA
_geom_hbond_angle_DHA
_geom_hbond_site_symmetry_A
N1 H1 O1 0.88 1.69 2.545(9) 162.8 3_654
N1 H1 O1 0.88 1.76 2.610(10) 163.1 4_564
N1A H1A O1A 0.88 1.69 2.499(9) 152.5 3_655
N1A H1A O1A 0.88 1.71 2.575(10) 165.3 4_565

loop_
_geom_torsion_atom_site_label_1
_geom_torsion_atom_site_label_2
_geom_torsion_atom_site_label_3
_geom_torsion_atom_site_label_4
_geom_torsion
C3 Co1 C1 C5 -82.4(2)
C8 Co1 C1 C5 -156.1(6)
C9 Co1 C1 C5 27.0(6)
C4 Co1 C1 C5 -38.9(2)
C10 Co1 C1 C5 75.2(4)
C2 Co1 C1 C5 -122.0(2)
C6 Co1 C1 C5 116.3(4)
C7 Co1 C1 C5 163.1(4)
C3 Co1 C1 C11 149.8(4)
C8 Co1 C1 C11 76.1(6)
C9 Co1 C1 C11 -100.8(6)
C4 Co1 C1 C11 -166.6(4)
C10 Co1 C1 C11 -52.5(5)
C2 Co1 C1 C11 110.3(4)
C6 Co1 C1 C11 -11.5(5)
C7 Co1 C1 C11 35.3(5)
C5 Co1 C1 C11 -127.7(4)
C3 Co1 C1 C2 39.5(2)
C8 Co1 C1 C2 -34.1(6)
C9 Co1 C1 C2 149.0(5)
C4 Co1 C1 C2 83.1(3)
C10 Co1 C1 C2 -162.8(4)
C6 Co1 C1 C2 -121.7(4)
C7 Co1 C1 C2 -75.0(4)
C5 Co1 C1 C2 122.0(2)
C5 C1 C2 C3 -3.4(4)
C11 C1 C2 C3 -170.5(7)
Co1 C1 C2 C3 -61.6(4)
C5 C1 C2 Co1 58.1(3)
C11 C1 C2 Co1 -108.9(6)
C8 Co1 C2 C3 -78.2(4)
C9 Co1 C2 C3 -41.0(7)
C4 Co1 C2 C3 35.1(3)
C10 Co1 C2 C3 165.8(11)
C6 Co1 C2 C3 -162.9(4)
C7 Co1 C2 C3 -119.7(3)
C5 Co1 C2 C3 80.7(3)
C1 Co1 C2 C3 114.1(4)
C3 Co1 C2 C1 -114.1(4)
C8 Co1 C2 C1 167.7(3)
C9 Co1 C2 C1 -155.1(6)
C4 Co1 C2 C1 -79.1(2)
C10 Co1 C2 C1 51.7(11)
C6 Co1 C2 C1 83.0(4)
C7 Co1 C2 C1 126.2(2)
C5 Co1 C2 C1 -33.39(16)
C1 C2 C3 C4 4.0(7)
Co1 C2 C3 C4 -58.6(6)
C1 C2 C3 Co1 62.6(3)
C8 Co1 C3 C2 119.3(4)
C9 Co1 C3 C2 160.9(4)
C4 Co1 C3 C2 -123.5(5)
C10 Co1 C3 C2 -168.9(7)
C6 Co1 C3 C2 51.8(7)
C7 Co1 C3 C2 79.0(4)
C5 Co1 C3 C2 -81.8(3)
C1 Co1 C3 C2 -41.7(2)
C8 Co1 C3 C4 -117.2(4)
C9 Co1 C3 C4 -75.6(5)
C10 Co1 C3 C4 -45.4(9)
C2 Co1 C3 C4 123.5(5)
C6 Co1 C3 C4 175.2(4)
C7 Co1 C3 C4 -157.5(3)
C5 Co1 C3 C4 41.6(3)
C1 Co1 C3 C4 81.8(3)
C2 C3 C4 C5 -3.1(9)
Co1 C3 C4 C5 -61.8(4)
C2 C3 C4 Co1 58.7(5)
C8 Co1 C4 C3 80.0(5)
C9 Co1 C4 C3 119.1(4)
C10 Co1 C4 C3 160.9(3)
C2 Co1 C4 C3 -35.0(3)
C6 Co1 C4 C3 -176.4(3)
C7 Co1 C4 C3 52.5(8)
C5 Co1 C4 C3 -114.5(4)
C1 Co1 C4 C3 -80.5(3)
C3 Co1 C4 C5 114.5(4)
C8 Co1 C4 C5 -165.5(4)
C9 Co1 C4 C5 -126.4(3)
C10 Co1 C4 C5 -84.6(3)
C2 Co1 C4 C5 79.5(2)
C6 Co1 C4 C5 -61.9(5)
C7 Co1 C4 C5 167.0(7)
C1 Co1 C4 C5 34.0(2)
C11 C1 C5 C4 166.2(8)
C2 C1 C5 C4 1.7(5)
Co1 C1 C5 C4 57.8(4)
C11 C1 C5 Co1 108.4(8)
C2 C1 C5 Co1 -56.1(2)
C3 C4 C5 C1 0.8(7)
Co1 C4 C5 C1 -60.6(4)
C3 C4 C5 Co1 61.4(5)
C3 Co1 C5 C1 81.3(2)
C8 Co1 C5 C1 158.3(8)
C9 Co1 C5 C1 -168.7(3)
C4 Co1 C5 C1 120.6(3)
C10 Co1 C5 C1 -123.1(3)
C2 Co1 C5 C1 37.89(15)
C6 Co1 C5 C1 -83.8(3)
C7 Co1 C5 C1 -43.6(10)
C3 Co1 C5 C4 -39.3(2)
C8 Co1 C5 C4 37.7(8)
C9 Co1 C5 C4 70.7(3)
C10 Co1 C5 C4 116.3(3)
C2 Co1 C5 C4 -82.7(3)
C6 Co1 C5 C4 155.6(4)
C7 Co1 C5 C4 -164.2(9)
C1 Co1 C5 C4 -120.6(3)
C3 Co1 C6 C10 155.4(6)
C8 Co1 C6 C10 82.0(2)
C9 Co1 C6 C10 38.8(2)
C4 Co1 C6 C10 -32.4(5)
C2 Co1 C6 C10 -164.8(4)
C7 Co1 C6 C10 120.6(2)
C5 Co1 C6 C10 -78.1(4)
C1 Co1 C6 C10 -118.5(4)
C3 Co1 C6 C7 34.8(6)
C8 Co1 C6 C7 -38.6(2)
C9 Co1 C6 C7 -81.8(3)
C4 Co1 C6 C7 -153.1(4)
C10 Co1 C6 C7 -120.6(2)
C2 Co1 C6 C7 74.6(4)
C5 Co1 C6 C7 161.3(4)
C1 Co1 C6 C7 120.8(4)
C10 C6 C7 C8 0.8(5)
Co1 C6 C7 C8 60.5(5)
C10 C6 C7 Co1 -59.7(4)
C3 Co1 C7 C8 76.1(4)
C9 Co1 C7 C8 -34.9(3)
C4 Co1 C7 C8 38.8(7)
C10 Co1 C7 C8 -81.0(3)
C2 Co1 C7 C8 117.7(4)
C6 Co1 C7 C8 -115.4(4)
C5 Co1 C7 C8 -168.0(9)
C1 Co1 C7 C8 160.6(4)
C3 Co1 C7 C6 -168.4(3)
C8 Co1 C7 C6 115.4(4)
C9 Co1 C7 C6 80.6(2)
C4 Co1 C7 C6 154.3(7)
C10 Co1 C7 C6 34.46(17)
C2 Co1 C7 C6 -126.9(3)
C5 Co1 C7 C6 -52.6(10)
C1 Co1 C7 C6 -84.0(4)
C6 C7 C8 C9 -2.2(9)
Co1 C7 C8 C9 57.8(7)
C6 C7 C8 Co1 -60.0(4)
C3 Co1 C8 C7 -121.6(4)
C9 Co1 C8 C7 123.8(5)
C4 Co1 C8 C7 -162.9(4)
C10 Co1 C8 C7 82.0(3)
C2 Co1 C8 C7 -80.6(4)
C6 Co1 C8 C7 41.2(3)
C5 Co1 C8 C7 168.7(8)
C1 Co1 C8 C7 -54.5(7)
C3 Co1 C8 C9 114.6(4)
C4 Co1 C8 C9 73.3(5)
C10 Co1 C8 C9 -41.8(3)
C2 Co1 C8 C9 155.6(3)
C6 Co1 C8 C9 -82.6(4)
C7 Co1 C8 C9 -123.8(5)
C5 Co1 C8 C9 44.9(10)
C1 Co1 C8 C9 -178.3(4)
C7 C8 C9 C10 2.6(11)
Co1 C8 C9 C10 61.0(5)
C7 C8 C9 Co1 -58.4(6)
C3 Co1 C9 C8 -82.1(5)
C4 Co1 C9 C8 -121.8(4)
C10 Co1 C9 C8 114.7(5)
C2 Co1 C9 C8 -53.5(8)
C6 Co1 C9 C8 80.4(4)
C7 Co1 C9 C8 34.7(3)
C5 Co1 C9 C8 -162.5(3)
C1 Co1 C9 C8 178.4(3)
C3 Co1 C9 C10 163.2(4)
C8 Co1 C9 C10 -114.7(5)
C4 Co1 C9 C10 123.6(4)
C2 Co1 C9 C10 -168.2(7)
C6 Co1 C9 C10 -34.3(2)
C7 Co1 C9 C10 -80.0(2)
C5 Co1 C9 C10 82.9(4)
C1 Co1 C9 C10 63.8(6)
C7 C6 C10 C9 0.8(5)
Co1 C6 C10 C9 -57.9(5)
C7 C6 C10 Co1 58.6(3)
C8 C9 C10 C6 -2.0(9)
Co1 C9 C10 C6 59.7(5)
C8 C9 C10 Co1 -61.7(6)
C3 Co1 C10 C6 -161.6(7)
C8 Co1 C10 C6 -81.7(2)
C9 Co1 C10 C6 -120.9(3)
C4 Co1 C10 C6 165.8(3)
C2 Co1 C10 C6 42.2(11)
C7 Co1 C10 C6 -38.75(17)
C5 Co1 C10 C6 120.4(3)
C1 Co1 C10 C6 82.3(3)
C3 Co1 C10 C9 -40.7(8)
C8 Co1 C10 C9 39.1(2)
C4 Co1 C10 C9 -73.4(3)
C2 Co1 C10 C9 163.1(10)
C6 Co1 C10 C9 120.9(3)
C7 Co1 C10 C9 82.1(3)
C5 Co1 C10 C9 -118.8(3)
C1 Co1 C10 C9 -156.8(4)
C3A Fe1 C1A C5A -82.4(2)
C8A Fe1 C1A C5A -156.1(6)
C9A Fe1 C1A C5A 27.0(6)
C4A Fe1 C1A C5A -38.9(2)
C10A Fe1 C1A C5A 75.2(4)
C2A Fe1 C1A C5A -122.0(2)
C6A Fe1 C1A C5A 116.3(4)
C7A Fe1 C1A C5A 163.1(4)
C3A Fe1 C1A N1 162.9(5)
C8A Fe1 C1A N1 89.3(7)
C9A Fe1 C1A N1 -87.6(6)
C4A Fe1 C1A N1 -153.5(5)
C10A Fe1 C1A N1 -39.4(6)
C2A Fe1 C1A N1 123.4(5)
C6A Fe1 C1A N1 1.6(6)
C7A Fe1 C1A N1 48.4(6)
C5A Fe1 C1A N1 -114.6(5)
C3A Fe1 C1A C2A 39.5(2)
C8A Fe1 C1A C2A -34.1(6)
C9A Fe1 C1A C2A 149.0(5)
C4A Fe1 C1A C2A 83.1(3)
C10A Fe1 C1A C2A -162.8(4)
C6A Fe1 C1A C2A -121.7(4)
C7A Fe1 C1A C2A -75.0(4)
C5A Fe1 C1A C2A 122.0(2)
C5A C1A C2A C3A -3.4(4)
N1 C1A C2A C3A 163.5(7)
Fe1 C1A C2A C3A -61.6(4)
C5A C1A C2A Fe1 58.1(3)
N1 C1A C2A Fe1 -134.9(7)
C8A Fe1 C2A C3A -78.2(4)
C9A Fe1 C2A C3A -40.9(7)
C4A Fe1 C2A C3A 35.1(3)
C10A Fe1 C2A C3A 165.8(11)
C6A Fe1 C2A C3A -162.9(4)
C7A Fe1 C2A C3A -119.7(3)
C5A Fe1 C2A C3A 80.7(3)
C1A Fe1 C2A C3A 114.1(4)
C3A Fe1 C2A C1A -114.1(4)
C8A Fe1 C2A C1A 167.7(3)
C9A Fe1 C2A C1A -155.1(6)
C4A Fe1 C2A C1A -79.1(2)
C10A Fe1 C2A C1A 51.7(11)
C6A Fe1 C2A C1A 83.0(4)
C7A Fe1 C2A C1A 126.2(2)
C5A Fe1 C2A C1A -33.40(16)
C1A C2A C3A C4A 4.0(7)
Fe1 C2A C3A C4A -58.6(6)
C1A C2A C3A Fe1 62.6(3)
C8A Fe1 C3A C2A 119.3(4)
C9A Fe1 C3A C2A 160.9(4)
C4A Fe1 C3A C2A -123.5(5)
C10A Fe1 C3A C2A -168.8(7)
C6A Fe1 C3A C2A 51.8(7)
C7A Fe1 C3A C2A 79.0(4)
C5A Fe1 C3A C2A -81.9(3)
C1A Fe1 C3A C2A -41.7(2)
C8A Fe1 C3A C4A -117.2(4)
C9A Fe1 C3A C4A -75.6(5)
C10A Fe1 C3A C4A -45.4(9)
C2A Fe1 C3A C4A 123.5(5)
C6A Fe1 C3A C4A 175.2(4)
C7A Fe1 C3A C4A -157.5(3)
C5A Fe1 C3A C4A 41.6(3)
C1A Fe1 C3A C4A 81.8(3)
C2A C3A C4A C5A -3.1(9)
Fe1 C3A C4A C5A -61.8(4)
C2A C3A C4A Fe1 58.7(5)
C8A Fe1 C4A C3A 80.1(5)
C9A Fe1 C4A C3A 119.1(4)
C10A Fe1 C4A C3A 160.9(3)
C2A Fe1 C4A C3A -35.0(3)
C6A Fe1 C4A C3A -176.4(3)
C7A Fe1 C4A C3A 52.5(8)
C5A Fe1 C4A C3A -114.5(4)
C1A Fe1 C4A C3A -80.5(3)
C3A Fe1 C4A C5A 114.5(4)
C8A Fe1 C4A C5A -165.5(4)
C9A Fe1 C4A C5A -126.4(3)
C10A Fe1 C4A C5A -84.6(3)
C2A Fe1 C4A C5A 79.5(2)
C6A Fe1 C4A C5A -61.9(5)
C7A Fe1 C4A C5A 167.0(7)
C1A Fe1 C4A C5A 34.0(2)
N1 C1A C5A C4A -166.5(7)
C2A C1A C5A C4A 1.6(5)
Fe1 C1A C5A C4A 57.8(4)
N1 C1A C5A Fe1 135.7(7)
C2A C1A C5A Fe1 -56.1(2)
C3A C4A C5A C1A 0.8(7)
Fe1 C4A C5A C1A -60.6(4)
C3A C4A C5A Fe1 61.4(5)
C3A Fe1 C5A C1A 81.3(2)
C8A Fe1 C5A C1A 158.3(8)
C9A Fe1 C5A C1A -168.7(3)
C4A Fe1 C5A C1A 120.6(3)
C10A Fe1 C5A C1A -123.1(3)
C2A Fe1 C5A C1A 37.91(16)
C6A Fe1 C5A C1A -83.8(3)
C7A Fe1 C5A C1A -43.6(10)
C3A Fe1 C5A C4A -39.3(2)
C8A Fe1 C5A C4A 37.7(8)
C9A Fe1 C5A C4A 70.7(3)
C10A Fe1 C5A C4A 116.3(3)
C2A Fe1 C5A C4A -82.7(3)
C6A Fe1 C5A C4A 155.6(4)
C7A Fe1 C5A C4A -164.2(9)
C1A Fe1 C5A C4A -120.6(3)
C3A Fe1 C6A C10A 155.5(6)
C8A Fe1 C6A C10A 82.0(2)
C9A Fe1 C6A C10A 38.8(2)
C4A Fe1 C6A C10A -32.4(5)
C2A Fe1 C6A C10A -164.8(4)
C7A Fe1 C6A C10A 120.6(2)
C5A Fe1 C6A C10A -78.1(4)
C1A Fe1 C6A C10A -118.5(4)
C3A Fe1 C6A C7A 34.8(6)
C8A Fe1 C6A C7A -38.6(2)
C9A Fe1 C6A C7A -81.8(3)
C4A Fe1 C6A C7A -153.1(4)
C10A Fe1 C6A C7A -120.6(2)
C2A Fe1 C6A C7A 74.6(4)
C5A Fe1 C6A C7A 161.3(4)
C1A Fe1 C6A C7A 120.8(4)
C10A C6A C7A C8A 0.8(5)
Fe1 C6A C7A C8A 60.5(5)
C10A C6A C7A Fe1 -59.7(4)
C3A Fe1 C7A C8A 76.2(4)
C9A Fe1 C7A C8A -34.9(3)
C4A Fe1 C7A C8A 38.8(7)
C10A Fe1 C7A C8A -81.0(3)
C2A Fe1 C7A C8A 117.7(4)
C6A Fe1 C7A C8A -115.4(4)
C5A Fe1 C7A C8A -168.0(9)
C1A Fe1 C7A C8A 160.6(4)
C3A Fe1 C7A C6A -168.4(3)
C8A Fe1 C7A C6A 115.4(4)
C9A Fe1 C7A C6A 80.6(2)
C4A Fe1 C7A C6A 154.3(7)
C10A Fe1 C7A C6A 34.46(18)
C2A Fe1 C7A C6A -126.9(3)
C5A Fe1 C7A C6A -52.6(10)
C1A Fe1 C7A C6A -84.0(4)
C6A C7A C8A C9A -2.2(9)
Fe1 C7A C8A C9A 57.8(7)
C6A C7A C8A Fe1 -60.0(4)
C3A Fe1 C8A C7A -121.6(4)
C9A Fe1 C8A C7A 123.8(5)
C4A Fe1 C8A C7A -162.9(4)
C10A Fe1 C8A C7A 82.0(3)
C2A Fe1 C8A C7A -80.6(4)
C6A Fe1 C8A C7A 41.2(3)
C5A Fe1 C8A C7A 168.7(8)
C1A Fe1 C8A C7A -54.5(7)
C3A Fe1 C8A C9A 114.6(4)
C4A Fe1 C8A C9A 73.3(5)
C10A Fe1 C8A C9A -41.8(3)
C2A Fe1 C8A C9A 155.6(3)
C6A Fe1 C8A C9A -82.6(4)
C7A Fe1 C8A C9A -123.8(5)
C5A Fe1 C8A C9A 44.9(10)
C1A Fe1 C8A C9A -178.3(4)
C7A C8A C9A C10A 2.6(11)
Fe1 C8A C9A C10A 61.0(5)
C7A C8A C9A Fe1 -58.4(6)
C3A Fe1 C9A C8A -82.1(5)
C4A Fe1 C9A C8A -121.8(4)
C10A Fe1 C9A C8A 114.7(5)
C2A Fe1 C9A C8A -53.6(8)
C6A Fe1 C9A C8A 80.4(4)
C7A Fe1 C9A C8A 34.7(3)
C5A Fe1 C9A C8A -162.4(4)
C1A Fe1 C9A C8A 178.4(3)
C3A Fe1 C9A C10A 163.2(4)
C8A Fe1 C9A C10A -114.7(5)
C4A Fe1 C9A C10A 123.6(4)
C2A Fe1 C9A C10A -168.2(7)
C6A Fe1 C9A C10A -34.3(2)
C7A Fe1 C9A C10A -80.0(2)
C5A Fe1 C9A C10A 82.9(4)
C1A Fe1 C9A C10A 63.8(6)
C7A C6A C10A C9A 0.8(5)
Fe1 C6A C10A C9A -57.9(5)
C7A C6A C10A Fe1 58.6(3)
C8A C9A C10A C6A -2.0(9)
Fe1 C9A C10A C6A 59.7(5)
C8A C9A C10A Fe1 -61.7(6)
C3A Fe1 C10A C6A -161.6(7)
C8A Fe1 C10A C6A -81.7(2)
C9A Fe1 C10A C6A -120.9(4)
C4A Fe1 C10A C6A 165.8(3)
C2A Fe1 C10A C6A 42.2(11)
C7A Fe1 C10A C6A -38.75(17)
C5A Fe1 C10A C6A 120.4(3)
C1A Fe1 C10A C6A 82.4(3)
C3A Fe1 C10A C9A -40.7(8)
C8A Fe1 C10A C9A 39.1(3)
C4A Fe1 C10A C9A -73.4(3)
C2A Fe1 C10A C9A 163.1(10)
C6A Fe1 C10A C9A 120.9(4)
C7A Fe1 C10A C9A 82.1(3)
C5A Fe1 C10A C9A -118.7(3)
C1A Fe1 C10A C9A -156.8(4)
C5 C1 C11 N1 16.6(13)
C2 C1 C11 N1 -179.8(6)
Co1 C1 C11 N1 103.4(7)
C5 C1 C11 O1 -177.3(9)
C2 C1 C11 O1 -13.7(12)
Co1 C1 C11 O1 -90.4(10)
O1 C11 N1 C1A -5.1(13)
C1 C11 N1 C1A 160.5(11)
C5A C1A N1 C11 -175.5(7)
C2A C1A N1 C11 18.8(12)
Fe1 C1A N1 C11 -80.4(9)
C5B C1B C2B C3B -3.4(4)
C11A C1B C2B C3B -170.5(7)
C1B C2B C3B C4B 4.0(7)
C2B C3B C4B C5B -3.1(9)
C11A C1B C5B C4B 166.2(8)
C2B C1B C5B C4B 1.7(5)
C3B C4B C5B C1B 0.8(7)
C10B C6B C7B C8B 0.8(5)
C6B C7B C8B C9B -2.2(9)
C7B C8B C9B C10B 2.6(11)
C7B C6B C10B C9B 0.8(5)
C8B C9B C10B C6B -2.0(9)
C5C C1C C2C C3C -3.4(4)
N1A C1C C2C C3C 163.5(7)
C1C C2C C3C C4C 4.0(7)
C2C C3C C4C C5C -3.1(9)
N1A C1C C5C C4C -166.5(7)
C2C C1C C5C C4C 1.6(5)
C3C C4C C5C C1C 0.8(7)
C10C C6C C7C C8C 0.8(5)
C6C C7C C8C C9C -2.2(9)
C7C C8C C9C C10C 2.6(11)
C7C C6C C10C C9C 0.8(5)
C8C C9C C10C C6C -2.0(9)
C5B C1B C11A N1A 174.0(7)
C2B C1B C11A N1A -22.4(10)
C5B C1B C11A O1A 7.8(14)
C2B C1B C11A O1A 171.4(8)
O1A C11A N1A C1C 5.4(13)
C1B C11A N1A C1C -160.2(11)
C5C C1C N1A C11A -7.0(11)
C2C C1C N1A C11A -172.7(7)
